data_1515865
loop_
_publ_author_name
'Beer, Stephan'
'Berryman, Orion B.'
'Ajami, Dariush'
'Rebek Jr., Julius'

_publ_section_title
;
 Encapsulation of the uranyl dication
;
_journal_issue 1
_journal_name_full 'Chemical Science'
_journal_page_first 43
_journal_paper_doi 10.1039/c0sc00116c
_journal_volume 1
_journal_year 2010
_chemical_formula_sum 'C64.5 H58 Cl3 N O8 U'
_chemical_formula_weight 1319.50
_chemical_name_systematic
;
?
;
_space_group_IT_number 14
_symmetry_cell_setting monoclinic
_symmetry_space_group_name_Hall '-P 2yn'
_symmetry_space_group_name_H-M 'P 1 21/n 1'
_atom_sites_solution_hydrogens geom
_atom_sites_solution_primary direct
_atom_sites_solution_secondary difmap
_audit_creation_method SHELXL-97
_cell_angle_alpha 90.00
_cell_angle_beta 106.19(3)
_cell_angle_gamma 90.00
_cell_formula_units_Z 4
_cell_length_a 14.258(3)
_cell_length_b 18.699(4)
_cell_length_c 23.046(5)
_cell_measurement_reflns_used 6034
_cell_measurement_temperature 153(2)
_cell_measurement_theta_max 14.5
_cell_measurement_theta_min 5.5
_cell_volume 5901(2)
_computing_cell_refinement 'Bruker SMART'
_computing_data_collection 'Bruker SMART'
_computing_data_reduction 'Bruker SAINT+'
_computing_molecular_graphics 'Bruker SHELXTL'
_computing_publication_material 'Bruker SHELXTL'
_computing_structure_refinement 'SHELXL-97 (Sheldrick, 1997)'
_computing_structure_solution 'SHELXS-97 (Sheldrick, 1997)'
_diffrn_ambient_temperature 153(2)
_diffrn_measured_fraction_theta_full 0.926
_diffrn_measured_fraction_theta_max 0.926
_diffrn_measurement_device_type 'CCD area detector'
_diffrn_measurement_method 'phi and omega scans'
_diffrn_radiation_monochromator graphite
_diffrn_radiation_source 'fine-focus sealed tube'
_diffrn_radiation_type MoK\a
_diffrn_radiation_wavelength 0.71073
_diffrn_reflns_av_R_equivalents 0.0535
_diffrn_reflns_av_sigmaI/netI 0.0736
_diffrn_reflns_limit_h_max 8
_diffrn_reflns_limit_h_min -16
_diffrn_reflns_limit_k_max 20
_diffrn_reflns_limit_k_min -22
_diffrn_reflns_limit_l_max 25
_diffrn_reflns_limit_l_min -25
_diffrn_reflns_number 20725
_diffrn_reflns_theta_full 25.00
_diffrn_reflns_theta_max 25.00
_diffrn_reflns_theta_min 1.51
_diffrn_standards_decay_% 1
_exptl_absorpt_coefficient_mu 2.941
_exptl_absorpt_correction_T_max 0.6667
_exptl_absorpt_correction_T_min 0.5511
_exptl_absorpt_correction_type multi-scan
_exptl_absorpt_process_details 'SADABS (Sheldrick, 1999)'
_exptl_crystal_colour Colorless
_exptl_crystal_density_diffrn 1.485
_exptl_crystal_density_method 'not measured'
_exptl_crystal_description Parallalepiped
_exptl_crystal_F_000 2636
_exptl_crystal_size_max 0.23
_exptl_crystal_size_mid 0.18
_exptl_crystal_size_min 0.15
_refine_diff_density_max 1.645
_refine_diff_density_min -0.925
_refine_diff_density_rms 0.146
_refine_ls_extinction_method none
_refine_ls_goodness_of_fit_ref 1.008
_refine_ls_hydrogen_treatment constr
_refine_ls_matrix_type full
_refine_ls_number_parameters 668
_refine_ls_number_reflns 9618
_refine_ls_number_restraints 144
_refine_ls_restrained_S_all 1.022
_refine_ls_R_factor_all 0.0957
_refine_ls_R_factor_gt 0.0610
_refine_ls_shift/su_max 0.034
_refine_ls_shift/su_mean 0.001
_refine_ls_structure_factor_coef Fsqd
_refine_ls_weighting_details 'calc w=1/[\s^2^(Fo^2^)+(0.1100P)^2^+0.0000P] where P=(Fo^2^+2Fc^2^)/3'
_refine_ls_weighting_scheme calc
_refine_ls_wR_factor_gt 0.1602
_refine_ls_wR_factor_ref 0.1765
_reflns_number_gt 6514
_reflns_number_total 9618
_reflns_threshold_expression >2sigma(I)
_cod_data_source_file c0sc00116c.txt
_cod_data_source_block steb
_cod_depositor_comments
;
The following automatic conversions were performed:

'_symmetry_cell_setting' value 'Monoclinic' changed to 'monoclinic'
according to
/usr/data/users/saulius/automatic-downloads/retrospective/RSC/lib/dictionaries/cif_core.dic
dictionary named 'cif_core.dic' version 2.4.2 from
2011-04-26.

'_exptl_absorpt_correction_type' value 'Multi-scan'
changed to 'multi-scan' according to
/usr/data/users/saulius/automatic-downloads/retrospective/RSC/lib/dictionaries/cif_core.dic
dictionary named 'cif_core.dic' version 2.4.2 from 2011-04-26.

Automatic conversion script
Id: cif_fix_values 2281 2013-09-26 08:29:07Z andrius 
;
_cod_original_sg_symbol_H-M P2(1)/n
_cod_original_formula_sum 'C64.50 H58 Cl3 N O8 U'
_cod_database_code 1515865

loop_
_symmetry_equiv_pos_as_xyz
'x, y, z'
'-x+1/2, y+1/2, -z+1/2'
'-x, -y, -z'
'x-1/2, -y-1/2, z-1/2'

loop_
_atom_site_label
_atom_site_type_symbol
_atom_site_fract_x
_atom_site_fract_y
_atom_site_fract_z
_atom_site_U_iso_or_equiv
_atom_site_adp_type
_atom_site_occupancy
_atom_site_symmetry_multiplicity
_atom_site_calc_flag
_atom_site_refinement_flags
U1 U 0.89871(3) 0.148445(17) 0.223268(17) 0.03826(16) Uani 1 1 d .
O1 O 0.8320(4) 0.1198(3) 0.1520(3) 0.0437(17) Uani 1 1 d .
O2 O 0.9640(6) 0.1768(3) 0.2942(3) 0.057(2) Uani 1 1 d .
O3 O 1.0392(4) 0.0801(3) 0.2127(3) 0.0452(17) Uani 1 1 d .
O4 O 0.9381(4) 0.0215(3) 0.2519(3) 0.0379(15) Uani 1 1 d .
O5 O 0.8821(5) 0.2781(3) 0.1926(3) 0.0440(16) Uani 1 1 d .
O6 O 1.0037(5) 0.2181(3) 0.1754(3) 0.0449(17) Uani 1 1 d .
O7 O 0.7468(5) 0.2035(3) 0.2328(3) 0.053(2) Uani 1 1 d .
O8 O 0.7758(6) 0.0956(3) 0.2698(3) 0.061(2) Uani 1 1 d .
C1 C 1.0149(7) 0.0231(5) 0.2350(4) 0.038(2) Uani 1 1 d .
C2 C 1.0772(7) -0.0430(4) 0.2408(4) 0.036(2) Uani 1 1 d .
C3 C 1.0478(7) -0.0989(5) 0.1985(5) 0.044(3) Uani 1 1 d .
C4 C 1.1010(8) -0.1633(4) 0.2101(5) 0.045(3) Uani 1 1 d .
H4 H 1.0834 -0.2015 0.1819 0.054 Uiso 1 1 calc R
C5 C 1.1779(8) -0.1723(5) 0.2611(5) 0.046(3) Uani 1 1 d .
H5 H 1.2121 -0.2165 0.2680 0.055 Uiso 1 1 calc R
C6 C 1.2054(7) -0.1180(5) 0.3018(5) 0.041(2) Uani 1 1 d .
H6 H 1.2581 -0.1248 0.3371 0.050 Uiso 1 1 calc R
C7 C 1.1563(7) -0.0518(5) 0.2920(4) 0.036(2) Uani 1 1 d .
C8 C 1.1901(7) 0.0063(5) 0.3382(5) 0.044(2) Uani 1 1 d .
C9 C 1.2001(10) -0.0080(7) 0.3970(6) 0.083(4) Uani 1 1 d .
H9 H 1.1814 -0.0534 0.4084 0.100 Uiso 1 1 calc R
C10 C 1.2383(14) 0.0442(10) 0.4417(7) 0.127(7) Uani 1 1 d .
H10 H 1.2474 0.0345 0.4834 0.152 Uiso 1 1 calc R
C11 C 1.2626(12) 0.1120(9) 0.4217(9) 0.102(5) Uani 1 1 d .
H11 H 1.2897 0.1477 0.4509 0.123 Uiso 1 1 calc R
C12 C 1.2484(8) 0.1271(7) 0.3626(8) 0.072(4) Uani 1 1 d .
H12 H 1.2618 0.1735 0.3501 0.086 Uiso 1 1 calc R
C13 C 1.2139(7) 0.0736(5) 0.3209(5) 0.047(3) Uani 1 1 d .
H13 H 1.2063 0.0830 0.2793 0.056 Uiso 1 1 calc R
C14 C 0.9660(8) -0.0909(6) 0.1418(5) 0.049(3) Uani 1 1 d .
C15 C 0.8964(8) -0.1461(6) 0.1238(5) 0.052(3) Uani 1 1 d .
H15 H 0.8994 -0.1874 0.1483 0.063 Uiso 1 1 calc R
C16 C 0.8236(10) -0.1394(7) 0.0699(6) 0.074(4) Uani 1 1 d .
H16 H 0.7780 -0.1770 0.0566 0.088 Uiso 1 1 calc R
C17 C 0.8167(10) -0.0778(9) 0.0348(6) 0.082(4) Uani 1 1 d .
H17 H 0.7650 -0.0731 -0.0013 0.098 Uiso 1 1 calc R
C18 C 0.8843(13) -0.0237(8) 0.0522(6) 0.089(5) Uani 1 1 d .
H18 H 0.8802 0.0178 0.0278 0.107 Uiso 1 1 calc R
C19 C 0.9581(10) -0.0305(6) 0.1054(5) 0.073(4) Uani 1 1 d .
H19 H 1.0046 0.0069 0.1174 0.088 Uiso 1 1 calc R
C20 C 0.9569(7) 0.2755(5) 0.1720(4) 0.041(2) Uani 1 1 d .
C21 C 0.9889(7) 0.3415(5) 0.1473(6) 0.048(3) Uani 1 1 d .
C22 C 0.9738(7) 0.3438(5) 0.0842(5) 0.048(3) Uani 1 1 d .
C23 C 1.0017(8) 0.4084(7) 0.0605(6) 0.068(4) Uani 1 1 d .
H23 H 0.9910 0.4128 0.0181 0.082 Uiso 1 1 calc R
C24 C 1.0439(9) 0.4650(7) 0.0975(8) 0.081(4) Uani 1 1 d .
H24 H 1.0619 0.5072 0.0802 0.097 Uiso 1 1 calc R
C25 C 1.0600(8) 0.4602(5) 0.1594(7) 0.072(4) Uani 1 1 d .
H25 H 1.0895 0.4991 0.1844 0.086 Uiso 1 1 calc R
C26 C 1.0331(7) 0.3983(5) 0.1858(7) 0.058(3) Uani 1 1 d .
C27 C 1.0577(7) 0.3941(6) 0.2523(6) 0.056(3) Uani 1 1 d .
C28 C 1.0451(8) 0.4546(6) 0.2879(7) 0.071(4) Uani 1 1 d .
H28 H 1.0187 0.4977 0.2682 0.085 Uiso 1 1 calc R
C29 C 1.0707(9) 0.4510(8) 0.3495(8) 0.094(5) Uani 1 1 d .
H29 H 1.0623 0.4919 0.3720 0.113 Uiso 1 1 calc R
C30 C 1.1072(9) 0.3912(7) 0.3788(6) 0.078(4) Uani 1 1 d .
H30 H 1.1229 0.3891 0.4216 0.094 Uiso 1 1 calc R
C31 C 1.1222(8) 0.3308(6) 0.3454(7) 0.068(4) Uani 1 1 d .
H31 H 1.1496 0.2884 0.3659 0.082 Uiso 1 1 calc R
C32 C 1.0977(7) 0.3335(5) 0.2846(6) 0.052(3) Uani 1 1 d .
H32 H 1.1082 0.2923 0.2630 0.063 Uiso 1 1 calc R
C33 C 0.9312(7) 0.2850(6) 0.0441(5) 0.052(3) Uani 1 1 d .
C34 C 0.9783(8) 0.2602(7) 0.0016(5) 0.065(3) Uani 1 1 d .
H34 H 1.0376 0.2823 0.0002 0.078 Uiso 1 1 calc R
C35 C 0.9422(9) 0.2062(8) -0.0371(6) 0.076(4) Uani 1 1 d .
H35 H 0.9740 0.1921 -0.0664 0.091 Uiso 1 1 calc R
C36 C 0.8593(11) 0.1719(8) -0.0335(6) 0.084(5) Uani 1 1 d .
H36 H 0.8348 0.1330 -0.0598 0.101 Uiso 1 1 calc R
C37 C 0.8086(8) 0.1938(7) 0.0092(5) 0.062(3) Uani 1 1 d .
H37 H 0.7505 0.1704 0.0113 0.074 Uiso 1 1 calc R
C38 C 0.8471(7) 0.2500(5) 0.0471(5) 0.047(3) Uani 1 1 d .
H38 H 0.8150 0.2651 0.0760 0.056 Uiso 1 1 calc R
C39 C 0.7208(10) 0.1493(6) 0.2565(6) 0.069(4) Uani 1 1 d .
C40 C 0.6071(4) 0.1468(2) 0.2596(3) 0.097(3) Uani 1 1 d GU
C41 C 0.5322(4) 0.1420(2) 0.2062(3) 0.104(3) Uani 1 1 d GU
C42 C 0.4354(4) 0.1428(3) 0.2077(3) 0.111(4) Uani 1 1 d GU
H42 H 0.3842 0.1395 0.1712 0.133 Uiso 1 1 calc R
C43 C 0.4136(4) 0.1483(3) 0.2626(4) 0.110(4) Uani 1 1 d GU
H43 H 0.3474 0.1489 0.2637 0.132 Uiso 1 1 calc R
C44 C 0.4885(5) 0.1532(3) 0.3161(3) 0.094(3) Uani 1 1 d GU
H44 H 0.4735 0.1570 0.3536 0.113 Uiso 1 1 calc R
C45 C 0.5852(4) 0.1524(2) 0.3145(3) 0.109(3) Uani 1 1 d GU
C46 C 0.5385(4) 0.1298(3) 0.1491(3) 0.138(4) Uani 1 1 d GU
C47 C 0.4742(5) 0.1628(3) 0.0998(3) 0.154(5) Uani 1 1 d GU
H47 H 0.4277 0.1963 0.1059 0.185 Uiso 1 1 calc R
C48 C 0.4779(7) 0.1468(4) 0.0416(3) 0.176(6) Uani 1 1 d GU
H48 H 0.4340 0.1694 0.0079 0.212 Uiso 1 1 calc R
C49 C 0.5459(7) 0.0979(5) 0.0327(3) 0.191(6) Uani 1 1 d GU
H49 H 0.5485 0.0870 -0.0071 0.229 Uiso 1 1 calc R
C50 C 0.6103(6) 0.0649(5) 0.0820(3) 0.175(6) Uani 1 1 d GU
H50 H 0.6567 0.0314 0.0759 0.211 Uiso 1 1 calc R
C51 C 0.6065(5) 0.0808(4) 0.1402(3) 0.151(5) Uani 1 1 d GU
H51 H 0.6505 0.0583 0.1739 0.182 Uiso 1 1 calc R
C52 C 0.6684(5) 0.1591(3) 0.3678(3) 0.112(4) Uani 1 1 d GU
C53 C 0.6553(6) 0.1284(3) 0.4199(3) 0.152(5) Uani 1 1 d GU
H53 H 0.5972 0.1026 0.4182 0.182 Uiso 1 1 calc R
C54 C 0.7273(7) 0.1353(4) 0.4745(3) 0.179(6) Uani 1 1 d GU
H54 H 0.7184 0.1143 0.5101 0.215 Uiso 1 1 calc R
C55 C 0.8123(7) 0.1731(5) 0.4769(3) 0.188(6) Uani 1 1 d GU
H55 H 0.8615 0.1778 0.5143 0.226 Uiso 1 1 calc R
C56 C 0.8254(6) 0.2038(5) 0.4248(3) 0.174(5) Uani 1 1 d GU
H56 H 0.8835 0.2296 0.4265 0.209 Uiso 1 1 calc R
C57 C 0.7534(5) 0.1968(4) 0.3703(3) 0.151(5) Uani 1 1 d GU
H57 H 0.7624 0.2179 0.3347 0.181 Uiso 1 1 calc R
N1 N 0.7190(7) 0.3691(5) 0.1952(4) 0.059(3) Uani 1 1 d .
H1 H 0.7737 0.3423 0.1947 0.071 Uiso 1 1 calc R
C58 C 0.7381(13) 0.4435(7) 0.1781(7) 0.102(5) Uani 1 1 d U
H58A H 0.7980 0.4624 0.2070 0.123 Uiso 1 1 calc R
H58B H 0.6828 0.4750 0.1792 0.123 Uiso 1 1 calc R
C59 C 0.7509(10) 0.4420(7) 0.1133(6) 0.086(4) Uani 1 1 d U
H59A H 0.7929 0.4017 0.1097 0.103 Uiso 1 1 calc R
H59B H 0.7810 0.4868 0.1056 0.103 Uiso 1 1 calc R
H59C H 0.6869 0.4365 0.0837 0.103 Uiso 1 1 calc R
C60 C 0.7137(10) 0.3690(8) 0.2595(6) 0.080(4) Uani 1 1 d U
H60A H 0.6868 0.3225 0.2678 0.096 Uiso 1 1 calc R
H60B H 0.6679 0.4068 0.2641 0.096 Uiso 1 1 calc R
C61 C 0.8104(9) 0.3808(9) 0.3055(7) 0.091(4) Uani 1 1 d U
H61A H 0.8579 0.3460 0.2992 0.109 Uiso 1 1 calc R
H61B H 0.8027 0.3749 0.3462 0.109 Uiso 1 1 calc R
H61C H 0.8335 0.4293 0.3011 0.109 Uiso 1 1 calc R
C62 C 0.6355(9) 0.3338(7) 0.1538(7) 0.073(4) Uani 1 1 d U
H62A H 0.6452 0.3340 0.1129 0.088 Uiso 1 1 calc R
H62B H 0.6343 0.2833 0.1664 0.088 Uiso 1 1 calc R
C63 C 0.5394(9) 0.3662(8) 0.1501(7) 0.090(4) Uani 1 1 d U
H63A H 0.5224 0.3574 0.1878 0.108 Uiso 1 1 calc R
H63B H 0.4896 0.3449 0.1163 0.108 Uiso 1 1 calc R
H63C H 0.5424 0.4179 0.1436 0.108 Uiso 1 1 calc R
Cl1 Cl 0.2007(2) 0.21468(17) 0.10386(15) 0.0733(9) Uani 1 1 d D
Cl2 Cl 0.2112(3) 0.06013(19) 0.13021(16) 0.0838(11) Uani 1 1 d D
C64 C 0.1353(8) 0.1343(4) 0.1034(5) 0.060(3) Uani 1 1 d D
H64A H 0.0954 0.1245 0.0617 0.072 Uiso 1 1 calc R
H64B H 0.0902 0.1407 0.1288 0.072 Uiso 1 1 calc R
Cl3 Cl 0.0823(4) 0.1922(3) 0.4781(3) 0.0598(15) Uani 0.50 1 d PD
Cl4 Cl -0.0016(5) 0.0515(4) 0.4703(4) 0.096(2) Uani 0.50 1 d PD
C65 C 0.0234(14) 0.1240(8) 0.4289(8) 0.068(7) Uani 0.50 1 d PD
H65A H 0.0657 0.1081 0.4038 0.081 Uiso 0.50 1 calc PR
H65B H -0.0383 0.1424 0.4016 0.081 Uiso 0.50 1 calc PR

loop_
_atom_site_aniso_label
_atom_site_aniso_U_11
_atom_site_aniso_U_22
_atom_site_aniso_U_33
_atom_site_aniso_U_23
_atom_site_aniso_U_13
_atom_site_aniso_U_12
U1 0.0574(2) 0.0212(2) 0.0463(3) 0.00553(17) 0.03114(19) 0.00697(16)
O1 0.054(4) 0.038(4) 0.047(5) 0.023(3) 0.026(3) 0.013(3)
O2 0.099(6) 0.027(4) 0.055(5) 0.023(3) 0.038(4) 0.011(4)
O3 0.056(4) 0.021(3) 0.074(5) 0.006(3) 0.043(4) 0.006(3)
O4 0.049(4) 0.024(3) 0.050(4) 0.001(3) 0.031(3) 0.005(3)
O5 0.061(4) 0.028(3) 0.058(5) 0.004(3) 0.041(4) 0.010(3)
O6 0.059(4) 0.026(4) 0.062(5) 0.010(3) 0.038(4) 0.009(3)
O7 0.076(5) 0.025(4) 0.083(6) 0.013(4) 0.060(4) 0.006(3)
O8 0.098(5) 0.034(4) 0.077(6) 0.020(4) 0.066(5) 0.022(4)
C1 0.052(6) 0.021(5) 0.047(7) 0.002(4) 0.021(5) 0.004(4)
C2 0.057(6) 0.025(5) 0.037(6) 0.005(4) 0.031(5) 0.000(4)
C3 0.069(7) 0.024(5) 0.051(7) 0.000(5) 0.035(6) 0.003(5)
C4 0.071(7) 0.017(5) 0.050(7) -0.004(4) 0.023(6) 0.000(4)
C5 0.065(7) 0.030(5) 0.047(7) 0.002(5) 0.024(6) 0.007(5)
C6 0.047(5) 0.035(5) 0.044(7) 0.001(5) 0.015(5) -0.001(4)
C7 0.046(5) 0.031(5) 0.038(6) 0.002(4) 0.021(5) -0.004(4)
C8 0.054(6) 0.037(6) 0.047(8) -0.009(5) 0.023(5) -0.005(4)
C9 0.130(12) 0.071(9) 0.059(10) -0.017(7) 0.042(9) -0.014(8)
C10 0.197(19) 0.131(17) 0.057(11) -0.042(11) 0.044(11) -0.044(14)
C11 0.112(12) 0.081(11) 0.119(16) -0.059(11) 0.040(11) -0.003(10)
C12 0.056(7) 0.054(8) 0.105(12) -0.022(8) 0.024(8) -0.004(6)
C13 0.046(5) 0.028(5) 0.067(8) -0.014(5) 0.017(5) 0.000(4)
C14 0.072(7) 0.047(6) 0.027(7) -0.004(5) 0.015(6) 0.020(6)
C15 0.063(7) 0.063(7) 0.031(7) -0.009(5) 0.013(6) 0.014(6)
C16 0.083(9) 0.085(10) 0.057(10) -0.017(8) 0.026(8) 0.015(7)
C17 0.087(10) 0.108(12) 0.044(9) -0.006(8) 0.006(7) 0.045(9)
C18 0.149(14) 0.060(9) 0.050(10) 0.006(7) 0.015(9) 0.028(9)
C19 0.116(11) 0.054(8) 0.040(8) 0.006(6) 0.005(8) 0.017(7)
C20 0.057(6) 0.026(5) 0.051(7) 0.004(4) 0.034(5) 0.005(4)
C21 0.048(6) 0.023(5) 0.082(9) 0.019(5) 0.032(6) 0.014(4)
C22 0.052(6) 0.040(6) 0.064(8) 0.023(6) 0.036(6) 0.010(5)
C23 0.063(7) 0.062(8) 0.089(10) 0.043(7) 0.039(7) 0.017(6)
C24 0.065(8) 0.048(8) 0.133(14) 0.044(9) 0.033(8) 0.006(6)
C25 0.062(7) 0.024(6) 0.127(13) 0.030(7) 0.022(8) 0.005(5)
C26 0.050(6) 0.019(5) 0.110(11) 0.017(6) 0.034(7) 0.011(4)
C27 0.042(6) 0.036(7) 0.089(10) -0.001(6) 0.018(6) 0.003(5)
C28 0.047(6) 0.026(6) 0.129(13) -0.007(7) 0.006(8) 0.004(5)
C29 0.065(8) 0.069(10) 0.124(15) -0.040(10) -0.012(9) 0.016(7)
C30 0.077(8) 0.065(9) 0.079(10) -0.018(8) -0.001(7) 0.024(7)
C31 0.065(7) 0.046(7) 0.078(11) -0.011(6) -0.007(7) 0.012(6)
C32 0.060(7) 0.026(6) 0.071(10) 0.000(5) 0.018(6) 0.008(5)
C33 0.061(6) 0.050(7) 0.064(8) 0.031(6) 0.047(6) 0.024(5)
C34 0.056(7) 0.105(11) 0.035(8) 0.012(7) 0.015(6) 0.029(7)
C35 0.064(8) 0.127(13) 0.044(9) 0.011(8) 0.028(7) 0.046(8)
C36 0.101(11) 0.083(10) 0.053(9) -0.010(7) -0.003(8) 0.049(8)
C37 0.063(7) 0.073(9) 0.052(8) -0.003(6) 0.021(6) 0.021(6)
C38 0.065(7) 0.036(6) 0.051(7) 0.009(5) 0.036(6) 0.011(5)
C39 0.121(10) 0.033(6) 0.087(10) 0.017(6) 0.084(9) 0.022(6)
C40 0.130(7) 0.034(5) 0.161(9) 0.019(6) 0.098(6) 0.009(5)
C41 0.102(6) 0.058(6) 0.178(9) 0.011(6) 0.080(6) -0.017(5)
C42 0.113(7) 0.067(6) 0.178(10) 0.001(7) 0.081(7) -0.006(6)
C43 0.124(8) 0.053(6) 0.176(10) 0.004(7) 0.080(7) 0.003(6)
C44 0.102(7) 0.035(5) 0.175(9) 0.012(6) 0.087(6) 0.016(6)
C45 0.133(7) 0.057(6) 0.163(8) 0.019(6) 0.083(6) 0.022(6)
C46 0.112(7) 0.111(8) 0.204(10) 0.027(8) 0.064(7) -0.063(6)
C47 0.127(8) 0.135(9) 0.205(12) 0.040(9) 0.055(9) -0.072(7)
C48 0.138(9) 0.162(11) 0.226(12) 0.036(10) 0.045(10) -0.064(8)
C49 0.148(10) 0.187(11) 0.235(12) 0.037(10) 0.050(10) -0.076(9)
C50 0.128(9) 0.178(10) 0.225(12) 0.047(10) 0.057(9) -0.089(8)
C51 0.112(8) 0.149(9) 0.210(11) 0.023(9) 0.073(8) -0.075(7)
C52 0.141(8) 0.094(7) 0.135(8) 0.030(7) 0.093(7) 0.034(7)
C53 0.168(10) 0.145(9) 0.161(10) 0.020(9) 0.077(8) 0.029(9)
C54 0.185(11) 0.180(11) 0.176(11) 0.026(10) 0.055(10) 0.036(10)
C55 0.187(11) 0.195(11) 0.181(11) 0.041(10) 0.048(10) 0.030(10)
C56 0.185(11) 0.177(10) 0.163(11) 0.040(10) 0.050(9) 0.050(10)
C57 0.171(10) 0.151(9) 0.144(10) 0.021(9) 0.066(8) 0.045(9)
N1 0.074(6) 0.045(6) 0.063(7) 0.002(5) 0.028(5) 0.012(5)
C58 0.163(12) 0.050(8) 0.114(11) -0.002(8) 0.074(10) -0.002(8)
C59 0.121(10) 0.074(8) 0.082(10) 0.020(7) 0.059(8) 0.019(8)
C60 0.087(8) 0.081(9) 0.090(10) 0.009(7) 0.055(7) 0.020(7)
C61 0.076(8) 0.113(11) 0.082(10) 0.012(9) 0.020(8) 0.014(8)
C62 0.064(7) 0.067(8) 0.090(10) 0.001(7) 0.022(7) 0.000(6)
C63 0.065(7) 0.109(10) 0.099(11) -0.035(8) 0.026(7) 0.008(7)
Cl1 0.0620(18) 0.074(2) 0.078(2) 0.0029(17) 0.0100(16) -0.0088(15)
Cl2 0.108(2) 0.079(2) 0.079(2) 0.0173(19) 0.051(2) 0.043(2)
C64 0.069(7) 0.057(7) 0.059(8) 0.003(6) 0.026(6) 0.005(6)
Cl3 0.053(3) 0.063(4) 0.058(4) 0.007(3) 0.007(3) -0.006(3)
Cl4 0.070(4) 0.086(5) 0.144(7) -0.011(5) 0.050(4) -0.020(4)
C65 0.043(12) 0.12(2) 0.040(16) -0.022(14) 0.011(11) 0.015(13)

loop_
_atom_type_symbol
_atom_type_description
_atom_type_scat_dispersion_real
_atom_type_scat_dispersion_imag
_atom_type_scat_source
C C 0.0033 0.0016 'International Tables Vol C Tables 4.2.6.8 and 6.1.1.4'
H H 0.0000 0.0000 'International Tables Vol C Tables 4.2.6.8 and 6.1.1.4'
N N 0.0061 0.0033 'International Tables Vol C Tables 4.2.6.8 and 6.1.1.4'
O O 0.0106 0.0060 'International Tables Vol C Tables 4.2.6.8 and 6.1.1.4'
U U -9.6767 9.6646 'International Tables Vol C Tables 4.2.6.8 and 6.1.1.4'
Cl Cl 0.1484 0.1585 'International Tables Vol C Tables 4.2.6.8 and 6.1.1.4'

loop_
_geom_angle_atom_site_label_1
_geom_angle_atom_site_label_2
_geom_angle_atom_site_label_3
_geom_angle
O2 U1 O1 179.5(3)
O2 U1 O3 90.8(3)
O1 U1 O3 89.6(3)
O2 U1 O7 92.5(3)
O1 U1 O7 87.1(3)
O3 U1 O7 173.2(2)
O2 U1 O6 91.5(3)
O1 U1 O6 88.9(3)
O3 U1 O6 67.33(19)
O7 U1 O6 118.56(19)
O2 U1 O4 91.1(3)
O1 U1 O4 88.9(2)
O3 U1 O4 52.89(18)
O7 U1 O4 120.99(18)
O6 U1 O4 120.18(18)
O2 U1 O8 88.5(3)
O1 U1 O8 91.1(3)
O3 U1 O8 121.9(2)
O7 U1 O8 52.3(2)
O6 U1 O8 170.8(2)
O4 U1 O8 69.01(19)
O2 U1 O5 87.4(3)
O1 U1 O5 92.7(3)
O3 U1 O5 119.37(19)
O7 U1 O5 66.82(19)
O6 U1 O5 52.18(18)
O4 U1 O5 172.12(18)
O8 U1 O5 118.64(19)
O2 U1 C1 91.0(3)
O1 U1 C1 89.2(3)
O3 U1 C1 26.6(2)
O7 U1 C1 147.2(2)
O6 U1 C1 93.9(2)
O4 U1 C1 26.3(2)
O8 U1 C1 95.3(2)
O5 U1 C1 145.9(2)
O2 U1 C39 91.7(4)
O1 U1 C39 87.8(4)
O3 U1 C39 147.8(2)
O7 U1 C39 26.1(2)
O6 U1 C39 144.6(2)
O4 U1 C39 94.9(2)
O8 U1 C39 26.2(2)
O5 U1 C39 92.8(2)
C1 U1 C39 121.2(3)
O2 U1 C20 89.7(3)
O1 U1 C20 90.6(3)
O3 U1 C20 93.0(2)
O7 U1 C20 93.0(2)
O6 U1 C20 25.7(2)
O4 U1 C20 145.9(2)
O8 U1 C20 145.1(2)
O5 U1 C20 26.5(2)
C1 U1 C20 119.6(3)
C39 U1 C20 119.1(3)
C1 O3 U1 94.3(5)
C1 O4 U1 92.7(5)
C20 O5 U1 92.5(5)
C20 O6 U1 95.8(5)
C39 O7 U1 94.3(6)
C39 O8 U1 92.6(6)
O4 C1 O3 120.1(8)
O4 C1 C2 119.7(8)
O3 C1 C2 120.2(8)
O4 C1 U1 61.0(4)
O3 C1 U1 59.1(4)
C2 C1 U1 179.4(6)
C7 C2 C3 120.7(8)
C7 C2 C1 119.3(8)
C3 C2 C1 119.5(9)
C4 C3 C2 117.5(10)
C4 C3 C14 119.9(9)
C2 C3 C14 122.6(8)
C5 C4 C3 121.7(9)
C4 C5 C6 120.3(9)
C5 C6 C7 120.6(10)
C6 C7 C2 119.2(8)
C6 C7 C8 118.3(9)
C2 C7 C8 122.5(8)
C9 C8 C13 120.0(10)
C9 C8 C7 119.5(10)
C13 C8 C7 120.4(9)
C8 C9 C10 120.5(14)
C11 C10 C9 117.2(15)
C12 C11 C10 122.1(14)
C11 C12 C13 118.4(14)
C12 C13 C8 121.6(12)
C15 C14 C19 118.9(11)
C15 C14 C3 119.7(9)
C19 C14 C3 121.3(11)
C14 C15 C16 119.1(11)
C15 C16 C17 120.6(13)
C18 C17 C16 120.5(13)
C17 C18 C19 119.3(13)
C14 C19 C18 121.5(13)
O6 C20 O5 119.4(8)
O6 C20 C21 121.4(8)
O5 C20 C21 119.1(8)
O6 C20 U1 58.5(4)
O5 C20 U1 61.0(4)
C21 C20 U1 178.3(8)
C26 C21 C22 122.5(9)
C26 C21 C20 121.1(10)
C22 C21 C20 116.5(10)
C23 C22 C21 116.2(11)
C23 C22 C33 120.5(11)
C21 C22 C33 123.3(9)
C24 C23 C22 122.1(12)
C25 C24 C23 120.2(11)
C24 C25 C26 120.8(13)
C21 C26 C25 118.2(13)
C21 C26 C27 123.1(9)
C25 C26 C27 118.6(12)
C32 C27 C28 115.7(12)
C32 C27 C26 123.0(10)
C28 C27 C26 121.2(11)
C29 C28 C27 121.0(12)
C30 C29 C28 121.4(13)
C29 C30 C31 119.3(14)
C32 C31 C30 120.1(12)
C31 C32 C27 122.5(11)
C34 C33 C38 117.8(12)
C34 C33 C22 119.6(10)
C38 C33 C22 122.6(9)
C35 C34 C33 122.4(12)
C34 C35 C36 119.2(11)
C35 C36 C37 121.2(13)
C38 C37 C36 117.7(12)
C37 C38 C33 121.7(10)
O8 C39 O7 120.7(10)
O8 C39 C40 121.6(8)
O7 C39 C40 117.1(9)
O8 C39 U1 61.2(5)
O7 C39 U1 59.6(5)
C40 C39 U1 167.3(8)
C41 C40 C45 120.0
C41 C40 C39 119.2(5)
C45 C40 C39 120.8(5)
C46 C41 C42 111.1
C46 C41 C40 128.6
C42 C41 C40 120.0
C41 C42 C43 120.0
C42 C43 C44 120.0
C45 C44 C43 120.0
C44 C45 C40 120.0
C44 C45 C52 124.0
C40 C45 C52 116.0
C41 C46 C47 120.6
C41 C46 C51 119.3
C47 C46 C51 120.0
C48 C47 C46 120.0
C47 C48 C49 120.0
C50 C49 C48 120.0
C49 C50 C51 120.0
C50 C51 C46 120.0
C53 C52 C57 120.0
C53 C52 C45 114.8
C57 C52 C45 125.1
C52 C53 C54 120.0
C53 C54 C55 120.0
C56 C55 C54 120.0
C55 C56 C57 120.0
C56 C57 C52 120.0
C62 N1 C60 112.9(10)
C62 N1 C58 115.1(11)
C60 N1 C58 108.9(10)
N1 C58 C59 108.4(11)
N1 C60 C61 114.1(11)
C63 C62 N1 115.3(11)
Cl1 C64 Cl2 113.4(6)
Cl3 C65 Cl4 110.1(10)

loop_
_geom_bond_atom_site_label_1
_geom_bond_atom_site_label_2
_geom_bond_distance
U1 O2 1.724(8)
U1 O1 1.737(7)
U1 O3 2.444(6)
U1 O7 2.463(6)
U1 O6 2.464(6)
U1 O4 2.485(6)
U1 O8 2.499(6)
U1 O5 2.518(6)
U1 C1 2.840(8)
U1 C39 2.848(11)
U1 C20 2.877(9)
O3 C1 1.274(10)
O4 C1 1.260(10)
O5 C20 1.283(10)
O6 C20 1.255(10)
O7 C39 1.256(11)
O8 C39 1.259(12)
C1 C2 1.506(12)
C2 C7 1.396(13)
C2 C3 1.410(12)
C3 C4 1.408(13)
C3 C14 1.497(14)
C4 C5 1.377(14)
C5 C6 1.364(13)
C6 C7 1.408(13)
C7 C8 1.504(13)
C8 C9 1.348(15)
C8 C13 1.392(13)
C9 C10 1.414(18)
C10 C11 1.42(2)
C11 C12 1.35(2)
C12 C13 1.380(15)
C14 C15 1.413(15)
C14 C19 1.394(15)
C15 C16 1.384(17)
C16 C17 1.394(18)
C17 C18 1.377(19)
C18 C19 1.381(17)
C20 C21 1.483(12)
C21 C26 1.414(16)
C21 C22 1.412(16)
C22 C23 1.426(14)
C22 C33 1.456(15)
C23 C24 1.387(18)
C24 C25 1.384(18)
C25 C26 1.410(14)
C26 C27 1.474(16)
C27 C32 1.388(15)
C27 C28 1.438(16)
C28 C29 1.367(19)
C29 C30 1.335(18)
C30 C31 1.416(16)
C31 C32 1.348(16)
C33 C34 1.410(14)
C33 C38 1.385(13)
C34 C35 1.351(17)
C35 C36 1.367(19)
C36 C37 1.433(16)
C37 C38 1.378(15)
C39 C40 1.643(13)
C40 C41 1.3900
C40 C45 1.3900
C41 C46 1.3614
C41 C42 1.3900
C42 C43 1.3900
C43 C44 1.3900
C44 C45 1.3900
C45 C52 1.4549
C46 C47 1.3900
C46 C51 1.3900
C47 C48 1.3900
C48 C49 1.3900
C49 C50 1.3900
C50 C51 1.3900
C52 C53 1.3900
C52 C57 1.3900
C53 C54 1.3900
C54 C55 1.3900
C55 C56 1.3899
C56 C57 1.3900
N1 C62 1.459(15)
N1 C60 1.503(15)
N1 C58 1.493(15)
C58 C59 1.556(17)
C60 C61 1.503(18)
C62 C63 1.479(16)
Cl1 C64 1.766(9)
Cl2 C64 1.762(9)
Cl3 C65 1.757(14)
Cl4 C65 1.751(15)

loop_
_geom_torsion_atom_site_label_1
_geom_torsion_atom_site_label_2
_geom_torsion_atom_site_label_3
_geom_torsion_atom_site_label_4
_geom_torsion
O2 U1 O3 C1 90.6(6)
O1 U1 O3 C1 -89.1(6)
O7 U1 O3 C1 -28(2)
O6 U1 O3 C1 -178.1(6)
O4 U1 O3 C1 -0.2(5)
O8 U1 O3 C1 1.9(7)
O5 U1 O3 C1 178.0(5)
C39 U1 O3 C1 -3.9(9)
C20 U1 O3 C1 -179.7(6)
O2 U1 O4 C1 -89.9(6)
O1 U1 O4 C1 90.5(6)
O3 U1 O4 C1 0.2(5)
O7 U1 O4 C1 176.5(5)
O6 U1 O4 C1 2.5(6)
O8 U1 O4 C1 -177.9(6)
O5 U1 O4 C1 -11.2(18)
C39 U1 O4 C1 178.3(6)
C20 U1 O4 C1 1.1(8)
O2 U1 O5 C20 94.5(6)
O1 U1 O5 C20 -85.9(6)
O3 U1 O5 C20 5.1(7)
O7 U1 O5 C20 -171.6(6)
O6 U1 O5 C20 0.6(6)
O4 U1 O5 C20 15.6(18)
O8 U1 O5 C20 -178.6(6)
C1 U1 O5 C20 6.7(8)
C39 U1 O5 C20 -173.9(6)
O2 U1 O6 C20 -86.1(6)
O1 U1 O6 C20 93.7(6)
O3 U1 O6 C20 -176.3(7)
O7 U1 O6 C20 7.6(7)
O4 U1 O6 C20 -178.2(6)
O8 U1 O6 C20 3.8(18)
O5 U1 O6 C20 -0.6(6)
C1 U1 O6 C20 -177.1(6)
C39 U1 O6 C20 9.0(9)
O2 U1 O7 C39 -88.8(8)
O1 U1 O7 C39 90.9(8)
O3 U1 O7 C39 30(2)
O6 U1 O7 C39 178.1(7)
O4 U1 O7 C39 4.0(9)
O8 U1 O7 C39 -2.7(7)
O5 U1 O7 C39 -174.9(8)
C1 U1 O7 C39 6.8(10)
C20 U1 O7 C39 -178.6(8)
O2 U1 O8 C39 97.0(8)
O1 U1 O8 C39 -82.9(8)
O3 U1 O8 C39 -173.0(7)
O7 U1 O8 C39 2.7(7)
O6 U1 O8 C39 7(2)
O4 U1 O8 C39 -171.3(8)
O5 U1 O8 C39 10.8(8)
C1 U1 O8 C39 -172.2(8)
C20 U1 O8 C39 9.8(10)
U1 O4 C1 O3 -0.4(10)
U1 O4 C1 C2 -179.9(8)
U1 O3 C1 O4 0.4(10)
U1 O3 C1 C2 179.9(8)
O2 U1 C1 O4 90.5(6)
O1 U1 C1 O4 -89.0(6)
O3 U1 C1 O4 -179.6(10)
O7 U1 C1 O4 -5.5(9)
O6 U1 C1 O4 -177.9(5)
O8 U1 C1 O4 2.0(6)
O5 U1 C1 O4 177.3(4)
C39 U1 C1 O4 -2.0(7)
C20 U1 C1 O4 -179.3(5)
O2 U1 C1 O3 -89.9(6)
O1 U1 C1 O3 90.6(6)
O7 U1 C1 O3 174.1(5)
O6 U1 C1 O3 1.7(6)
O4 U1 C1 O3 179.6(10)
O8 U1 C1 O3 -178.4(6)
O5 U1 C1 O3 -3.1(8)
C39 U1 C1 O3 177.6(6)
C20 U1 C1 O3 0.3(7)
O2 U1 C1 C2 -97(80)
O1 U1 C1 C2 83(80)
O3 U1 C1 C2 -7(79)
O7 U1 C1 C2 167(100)
O6 U1 C1 C2 -6(80)
O4 U1 C1 C2 172(100)
O8 U1 C1 C2 174(100)
O5 U1 C1 C2 -11(80)
C39 U1 C1 C2 170(100)
C20 U1 C1 C2 -7(80)
O4 C1 C2 C7 -94.6(11)
O3 C1 C2 C7 85.9(11)
U1 C1 C2 C7 93(80)
O4 C1 C2 C3 77.5(12)
O3 C1 C2 C3 -101.9(11)
U1 C1 C2 C3 -95(80)
C7 C2 C3 C4 0.1(13)
C1 C2 C3 C4 -171.9(8)
C7 C2 C3 C14 -177.4(8)
C1 C2 C3 C14 10.5(13)
C2 C3 C4 C5 1.1(14)
C14 C3 C4 C5 178.7(9)
C3 C4 C5 C6 -0.8(15)
C4 C5 C6 C7 -0.7(14)
C5 C6 C7 C2 1.8(13)
C5 C6 C7 C8 -179.6(8)
C3 C2 C7 C6 -1.5(12)
C1 C2 C7 C6 170.5(8)
C3 C2 C7 C8 180.0(8)
C1 C2 C7 C8 -8.0(12)
C6 C7 C8 C9 -51.5(13)
C2 C7 C8 C9 127.0(11)
C6 C7 C8 C13 126.4(10)
C2 C7 C8 C13 -55.1(12)
C13 C8 C9 C10 -2(2)
C7 C8 C9 C10 175.5(13)
C8 C9 C10 C11 2(2)
C9 C10 C11 C12 1(3)
C10 C11 C12 C13 -3(2)
C11 C12 C13 C8 2.7(17)
C9 C8 C13 C12 0.2(16)
C7 C8 C13 C12 -177.7(9)
C4 C3 C14 C15 46.5(13)
C2 C3 C14 C15 -136.0(10)
C4 C3 C14 C19 -132.1(11)
C2 C3 C14 C19 45.4(14)
C19 C14 C15 C16 1.4(15)
C3 C14 C15 C16 -177.2(9)
C14 C15 C16 C17 -2.4(16)
C15 C16 C17 C18 2.3(19)
C16 C17 C18 C19 -1(2)
C15 C14 C19 C18 -0.3(18)
C3 C14 C19 C18 178.3(11)
C17 C18 C19 C14 0(2)
U1 O6 C20 O5 1.0(10)
U1 O6 C20 C21 178.0(9)
U1 O5 C20 O6 -1.0(10)
U1 O5 C20 C21 -178.0(9)
O2 U1 C20 O6 94.2(6)
O1 U1 C20 O6 -86.2(6)
O3 U1 C20 O6 3.4(6)
O7 U1 C20 O6 -173.3(6)
O4 U1 C20 O6 2.7(9)
O8 U1 C20 O6 -179.0(5)
O5 U1 C20 O6 179.0(10)
C1 U1 C20 O6 3.3(7)
C39 U1 C20 O6 -174.0(6)
O2 U1 C20 O5 -84.8(6)
O1 U1 C20 O5 94.9(6)
O3 U1 C20 O5 -175.5(6)
O7 U1 C20 O5 7.7(6)
O6 U1 C20 O5 -179.0(10)
O4 U1 C20 O5 -176.2(4)
O8 U1 C20 O5 2.1(9)
C1 U1 C20 O5 -175.7(5)
C39 U1 C20 O5 7.0(7)
O2 U1 C20 C21 9(21)
O1 U1 C20 C21 -172(21)
O3 U1 C20 C21 -82(21)
O7 U1 C20 C21 101(21)
O6 U1 C20 C21 -85(21)
O4 U1 C20 C21 -83(21)
O8 U1 C20 C21 96(21)
O5 U1 C20 C21 94(21)
C1 U1 C20 C21 -82(21)
C39 U1 C20 C21 101(21)
O6 C20 C21 C26 -105.7(11)
O5 C20 C21 C26 71.3(13)
U1 C20 C21 C26 -21(22)
O6 C20 C21 C22 73.6(13)
O5 C20 C21 C22 -109.4(11)
U1 C20 C21 C22 158(21)
C26 C21 C22 C23 -2.8(14)
C20 C21 C22 C23 177.9(8)
C26 C21 C22 C33 178.0(9)
C20 C21 C22 C33 -1.3(13)
C21 C22 C23 C24 1.8(15)
C33 C22 C23 C24 -178.9(10)
C22 C23 C24 C25 -0.2(17)
C23 C24 C25 C26 -0.6(17)
C22 C21 C26 C25 2.1(14)
C20 C21 C26 C25 -178.7(9)
C22 C21 C26 C27 -174.2(9)
C20 C21 C26 C27 5.1(14)
C24 C25 C26 C21 -0.3(15)
C24 C25 C26 C27 176.1(10)
C21 C26 C27 C32 41.2(15)
C25 C26 C27 C32 -135.0(11)
C21 C26 C27 C28 -141.6(10)
C25 C26 C27 C28 42.2(14)
C32 C27 C28 C29 -0.6(16)
C26 C27 C28 C29 -178.1(11)
C27 C28 C29 C30 -1(2)
C28 C29 C30 C31 2(2)
C29 C30 C31 C32 -2(2)
C30 C31 C32 C27 0.2(18)
C28 C27 C32 C31 0.9(16)
C26 C27 C32 C31 178.2(10)
C23 C22 C33 C34 50.6(14)
C21 C22 C33 C34 -130.2(10)
C23 C22 C33 C38 -131.7(10)
C21 C22 C33 C38 47.4(14)
C38 C33 C34 C35 2.6(16)
C22 C33 C34 C35 -179.6(11)
C33 C34 C35 C36 -2.9(19)
C34 C35 C36 C37 1.9(19)
C35 C36 C37 C38 -0.8(18)
C36 C37 C38 C33 0.6(16)
C34 C33 C38 C37 -1.5(15)
C22 C33 C38 C37 -179.2(10)
U1 O8 C39 O7 -4.8(13)
U1 O8 C39 C40 165.6(9)
U1 O7 C39 O8 4.9(13)
U1 O7 C39 C40 -165.9(8)
O2 U1 C39 O8 -83.1(7)
O1 U1 C39 O8 96.9(7)
O3 U1 C39 O8 11.1(12)
O7 U1 C39 O8 -175.2(13)
O6 U1 C39 O8 -178.1(5)
O4 U1 C39 O8 8.2(8)
O5 U1 C39 O8 -170.5(7)
C1 U1 C39 O8 9.1(9)
C20 U1 C39 O8 -173.6(6)
O2 U1 C39 O7 92.1(8)
O1 U1 C39 O7 -87.9(8)
O3 U1 C39 O7 -173.6(5)
O6 U1 C39 O7 -2.9(11)
O4 U1 C39 O7 -176.6(7)
O8 U1 C39 O7 175.2(13)
O5 U1 C39 O7 4.7(8)
C1 U1 C39 O7 -175.7(6)
C20 U1 C39 O7 1.6(9)
O2 U1 C39 C40 171(3)
O1 U1 C39 C40 -9(3)
O3 U1 C39 C40 -95(3)
O7 U1 C39 C40 79(3)
O6 U1 C39 C40 76(3)
O4 U1 C39 C40 -98(3)
O8 U1 C39 C40 -106(3)
O5 U1 C39 C40 83(3)
C1 U1 C39 C40 -97(3)
C20 U1 C39 C40 80(3)
O8 C39 C40 C41 -104.1(11)
O7 C39 C40 C41 66.6(11)
U1 C39 C40 C41 -5(3)
O8 C39 C40 C45 78.5(12)
O7 C39 C40 C45 -110.8(10)
U1 C39 C40 C45 177(2)
C45 C40 C41 C46 -173.4
C39 C40 C41 C46 9.2(5)
C45 C40 C41 C42 0.0
C39 C40 C41 C42 -177.4(5)
C46 C41 C42 C43 174.5
C40 C41 C42 C43 0.0
C41 C42 C43 C44 0.0
C42 C43 C44 C45 0.0
C43 C44 C45 C40 0.0
C43 C44 C45 C52 178.3
C41 C40 C45 C44 0.0
C39 C40 C45 C44 177.4(5)
C41 C40 C45 C52 -178.4
C39 C40 C45 C52 -1.0(5)
C42 C41 C46 C47 41.7
C40 C41 C46 C47 -144.4
C42 C41 C46 C51 -134.7
C40 C41 C46 C51 39.1
C41 C46 C47 C48 -176.4
C51 C46 C47 C48 0.0
C46 C47 C48 C49 0.0
C47 C48 C49 C50 0.0
C48 C49 C50 C51 0.0
C49 C50 C51 C46 0.0
C41 C46 C51 C50 176.5
C47 C46 C51 C50 0.0
C44 C45 C52 C53 33.9
C40 C45 C52 C53 -147.8
C44 C45 C52 C57 -141.8
C40 C45 C52 C57 36.6
C57 C52 C53 C54 0.0
C45 C52 C53 C54 -175.9
C52 C53 C54 C55 0.0
C53 C54 C55 C56 0.0
C54 C55 C56 C57 0.0
C55 C56 C57 C52 0.0
C53 C52 C57 C56 0.0
C45 C52 C57 C56 175.4
C62 N1 C58 C59 -56.2(15)
C60 N1 C58 C59 175.9(11)
C62 N1 C60 C61 160.0(11)
C58 N1 C60 C61 -70.9(15)
C60 N1 C62 C63 60.7(15)
C58 N1 C62 C63 -65.2(16)
